data_4343293
loop_
_publ_author_name
'Moreno Pineda, Eufemio'
'Heesing, Christian'
'Tuna, Floriana'
'Zheng, Yan-Zhen'
'McInnes, Eric J. L.'
'Schnack, J\"urgen'
'Winpenny, Richard E. P.'

_publ_section_title
;
 Copper Lanthanide Phosphonate Cages: Highly Symmetric {Cu3Ln9P6} and
 {Cu6Ln6P6} Clusters with C3v and D3h Symmetry.
;
_journal_name_full 'Inorganic chemistry'
_journal_page_first 150610150327001
_journal_paper_doi 10.1021/acs.inorgchem.5b00649
_journal_year 2015
_chemical_formula_moiety 'C99 H189 Cu3 Dy9 O55 P6, C8 H12 Cu1 N4'
_chemical_formula_sum 'C107 H201 Cu4 Dy9 N4 O55 P6'
_chemical_formula_weight 4326.18
_space_group_crystal_system trigonal
_space_group_IT_number 146
_space_group_name_Hall 'R 3'
_space_group_name_H-M_alt 'R 3'
_symmetry_space_group_name_Hall 'R 3'
_symmetry_space_group_name_H-M 'R 3 :H'
_atom_sites_solution_hydrogens geom
_atom_sites_solution_primary direct
_audit_creation_date 2015-03-11
_audit_creation_method
;
Olex2 1.2
(compiled 2015.01.26 svn.r3151 for OlexSys, GUI svn.r4998)
;
_cell_angle_alpha 90
_cell_angle_beta 90
_cell_angle_gamma 120
_cell_formula_units_Z 3
_cell_length_a 20.5394(4)
_cell_length_b 20.5394(4)
_cell_length_c 32.7197(7)
_cell_measurement_reflns_used 25876
_cell_measurement_temperature 100(2)
_cell_measurement_theta_max 26.3515
_cell_measurement_theta_min 1.6878
_cell_volume 11954.1(4)
_computing_cell_refinement
;
CrysAlisPro, Agilent Technologies,
Version 1.171.36.20 (release 27-06-2012 CrysAlis171 .NET)
(compiled Jul 11 2012,15:38:31)
;
_computing_data_collection
;
CrysAlisPro, Agilent Technologies,
Version 1.171.36.20 (release 27-06-2012 CrysAlis171 .NET)
(compiled Jul 11 2012,15:38:31)
;
_computing_data_reduction
;
CrysAlisPro, Agilent Technologies,
Version 1.171.36.20 (release 27-06-2012 CrysAlis171 .NET)
(compiled Jul 11 2012,15:38:31)
;
_computing_molecular_graphics 'Olex2 (Dolomanov et al., 2009)'
_computing_publication_material 'Olex2 (Dolomanov et al., 2009)'
_computing_structure_refinement 'ShelXL (Sheldrick, 2008)'
_computing_structure_solution 'ShelXS (Sheldrick, 2008)'
_diffrn_ambient_temperature 100.15
_diffrn_measured_fraction_theta_full 1.000
_diffrn_measured_fraction_theta_max 0.996
_diffrn_measurement_details
;
  1 omega    2.20  182.15   0.2999   10.0000
omega____ theta____ kappa____ phi______ frames
    -       28.0000   73.8966  -25.8022 600

  2 omega    2.20  182.15   0.2999   10.0000
omega____ theta____ kappa____ phi______ frames
    -       28.0000   73.8966   94.1986 600

  3 omega    2.20  182.15   0.2999   10.0000
omega____ theta____ kappa____ phi______ frames
    -       28.0000   73.8966  214.1966 600
;
_diffrn_measurement_device_type 'Saxi-CrysAlisPro-abstract goniometer imported SAXI images'
_diffrn_measurement_method '\w scans'
_diffrn_orient_matrix_UB_11 -0.0197929000
_diffrn_orient_matrix_UB_12 -0.0233668000
_diffrn_orient_matrix_UB_13 -0.0168175000
_diffrn_orient_matrix_UB_21 -0.0255294000
_diffrn_orient_matrix_UB_22 0.0137681000
_diffrn_orient_matrix_UB_23 0.0005143000
_diffrn_orient_matrix_UB_31 0.0234008000
_diffrn_orient_matrix_UB_32 0.0292241000
_diffrn_orient_matrix_UB_33 -0.0136617000
_diffrn_radiation_monochromator graphite
_diffrn_radiation_type MoK\a
_diffrn_radiation_wavelength 0.71073
_diffrn_reflns_av_R_equivalents 0.0591
_diffrn_reflns_av_unetI/netI 0.0727
_diffrn_reflns_laue_measured_fraction_full 1.000
_diffrn_reflns_laue_measured_fraction_max 0.996
_diffrn_reflns_limit_h_max 25
_diffrn_reflns_limit_h_min -25
_diffrn_reflns_limit_k_max 25
_diffrn_reflns_limit_k_min -25
_diffrn_reflns_limit_l_max 40
_diffrn_reflns_limit_l_min -40
_diffrn_reflns_number 31896
_diffrn_reflns_point_group_measured_fraction_full 0.993
_diffrn_reflns_point_group_measured_fraction_max 0.987
_diffrn_reflns_theta_full 26.000
_diffrn_reflns_theta_max 26.409
_diffrn_reflns_theta_min 1.691
_diffrn_source 'Enhance (Mo) X-ray Source'
_exptl_absorpt_coefficient_mu 4.818
_exptl_absorpt_correction_T_max 1.00000
_exptl_absorpt_correction_T_min 0.95042
_exptl_absorpt_correction_type multi-scan
_exptl_absorpt_process_details
;
CrysAlisPro, Agilent Technologies,
Version 1.171.36.20 (release 27-06-2012 CrysAlis171 .NET)
(compiled Jul 11 2012,15:38:31)
Empirical absorption correction using spherical harmonics,
 implemented in SCALE3 ABSPACK scaling algorithm.
;
_exptl_crystal_colour 'clear blue'
_exptl_crystal_colour_lustre clear
_exptl_crystal_colour_primary blue
_exptl_crystal_density_diffrn 1.803
_exptl_crystal_description hexagonal
_exptl_crystal_F_000 6333
_exptl_crystal_size_max 0.12
_exptl_crystal_size_mid 0.1
_exptl_crystal_size_min 0.05
_refine_diff_density_max 1.326
_refine_diff_density_min -0.751
_refine_diff_density_rms 0.170
_refine_ls_abs_structure_details
;
 Flack x determined using 4161 quotients [(I+)-(I-)]/[(I+)+(I-)]
 (Parsons, Flack and Wagner, Acta Cryst. B69 (2013) 249-259).
;
_refine_ls_abs_structure_Flack 0.494(10)
_refine_ls_extinction_method none
_refine_ls_goodness_of_fit_ref 1.087
_refine_ls_hydrogen_treatment constr
_refine_ls_matrix_type full
_refine_ls_number_parameters 579
_refine_ls_number_reflns 10816
_refine_ls_number_restraints 7
_refine_ls_restrained_S_all 1.087
_refine_ls_R_factor_all 0.0587
_refine_ls_R_factor_gt 0.0454
_refine_ls_shift/su_max 0.001
_refine_ls_shift/su_mean 0.000
_refine_ls_structure_factor_coef Fsqd
_refine_ls_weighting_details 'w=1/[\s^2^(Fo^2^)+(0.0260P)^2^+143.5550P] where P=(Fo^2^+2Fc^2^)/3'
_refine_ls_weighting_scheme calc
_refine_ls_wR_factor_gt 0.0840
_refine_ls_wR_factor_ref 0.0903
_reflns_Friedel_coverage 0.981
_reflns_friedel_fraction_full 0.987
_reflns_friedel_fraction_max 0.977
_reflns_number_gt 9517
_reflns_number_total 10816
_reflns_threshold_expression 'I > 2\s(I)'
_cod_data_source_file ic5b00649_si_008.cif
_cod_data_source_block Cu3Dy9P6
_cod_original_cell_volume 11954.1(6)
_cod_database_code 4343293
_shelxl_version_number 2014/6
_chemical_oxdiff_formula Cu4Dy9P6N4O55C107H201
_shelx_space_group_comment
;
The symmetry employed for this shelxl refinement is uniquely defined
by the following loop, which should always be used as a source of
symmetry information in preference to the above space-group names.
They are only intended as comments.
;
_reflns_odcompleteness_completeness 99.96
_reflns_odcompleteness_iscentric 1
_reflns_odcompleteness_theta 26.32
_olex2_refinement_description
;
1. Fixed Uiso
 At 1.5 times of:
  All C(H,H,H) groups
2. Uiso/Uaniso restraints and constraints
Uanis(C25) \\sim Ueq: with sigma of 0.01 and sigma for terminal atoms of 0.02
3. Others
 Fixed Sof: H4NA(0.33333) H4NB(0.33333) H4NC(0.33333)
4.a Idealised Me refined as rotating group:
 C2P(H2PA,H2PB,H2PC), C3(H3A,H3B,H3C), C3P(H3PA,H3PB,H3PC), C4(H4A,H4B,H4C),
 C4P(H4PA,H4PB,H4PC), C5(H5A,H5B,H5C), C6P(H6PA,H6PB,H6PC), C7P(H7PA,H7PB,H7PC),
  C8(H8A,H8B,H8C), C8P(H8PA,H8PB,H8PC), C9(H9A,H9B,H9C), C10(H10A,H10B,H10C),
 C13(H13A,H13B,H13C), C14(H14A,H14B,H14C), C15(H15A,H15B,H15C), C18(H18A,H18B,
 H18C), C19(H19A,H19B,H19C), C20(H20A,H20B,H20C), C23(H23A,H23B,H23C), C24(H24A,
 H24B,H24C), C25(H25A,H25B,H25C), C2N(H2NA,H2NB,H2NC), C4N(H4NA,H4NB,H4NC)
;
_olex2_submission_special_instructions 'No special instructions were received'

loop_
_space_group_symop_operation_xyz
'x, y, z'
'-y, x-y, z'
'-x+y, -x, z'
'x+2/3, y+1/3, z+1/3'
'-y+2/3, x-y+1/3, z+1/3'
'-x+y+2/3, -x+1/3, z+1/3'
'x+1/3, y+2/3, z+2/3'
'-y+1/3, x-y+2/3, z+2/3'
'-x+y+1/3, -x+2/3, z+2/3'

loop_
_atom_site_label
_atom_site_type_symbol
_atom_site_fract_x
_atom_site_fract_y
_atom_site_fract_z
_atom_site_U_iso_or_equiv
_atom_site_adp_type
_atom_site_occupancy
_atom_site_site_symmetry_order
_atom_site_calc_flag
_atom_site_refinement_flags_posn
_atom_site_refinement_flags_adp
_atom_site_refinement_flags_occupancy
Dy1 Dy 1.25782(4) 0.99897(4) 0.25359(2) 0.01427(15) Uani 1 1 d . . .
Dy2 Dy 1.03820(3) 0.91507(3) 0.25285(2) 0.01267(14) Uani 1 1 d . . .
Dy3 Dy 0.92907(4) 0.71193(4) 0.22983(2) 0.01504(15) Uani 1 1 d . . .
Cu1 Cu 1.12562(9) 0.81339(10) 0.27261(5) 0.0172(4) Uani 1 1 d . . .
P1 P 0.8714(2) 0.8155(2) 0.19024(11) 0.0158(8) Uani 1 1 d . . .
P2 P 0.9068(2) 0.8200(2) 0.30955(11) 0.0142(8) Uani 1 1 d . . .
O1 O 0.8319(6) 0.6331(5) 0.2701(3) 0.023(2) Uani 1 1 d . . .
O1OH O 1.1357(5) 0.9104(5) 0.2857(3) 0.018(2) Uani 1 1 d . . .
O1P O 0.9554(5) 0.8484(5) 0.1983(3) 0.018(2) Uani 1 1 d . . .
O2 O 1.3772(5) 1.0961(6) 0.2677(3) 0.021(2) Uani 1 1 d . . .
O2OH O 1.0543(5) 0.8108(5) 0.2308(3) 0.015(2) Uani 1 1 d . . .
O2P O 0.8294(5) 0.7350(5) 0.2065(3) 0.017(2) Uani 1 1 d . . .
O3 O 1.2876(6) 0.9369(6) 0.3020(3) 0.023(2) Uani 1 1 d . . .
O3OH O 1.0000 1.0000 0.2278(5) 0.012(3) Uani 1 3 d S T P
O3P O 0.8377(5) 0.8565(5) 0.2131(3) 0.015(2) Uani 1 1 d . . .
O4 O 1.1909(5) 0.8243(5) 0.3190(3) 0.024(2) Uani 1 1 d . . .
O4P O 0.9537(5) 0.7959(5) 0.2832(3) 0.013(2) Uani 1 1 d . . .
O5 O 1.3268(6) 0.9624(6) 0.2075(3) 0.022(2) Uani 1 1 d . . .
O5P O 0.8234(5) 0.7695(5) 0.3054(3) 0.018(2) Uani 1 1 d . . .
O6 O 1.2110(6) 0.8794(6) 0.2211(3) 0.021(2) Uani 1 1 d . . .
O6P O 0.9334(5) 0.9015(5) 0.2945(3) 0.012(2) Uani 1 1 d . . .
O7 O 1.1074(6) 0.7124(6) 0.2674(3) 0.028(3) Uani 1 1 d . . .
O8 O 0.9833(6) 0.6513(6) 0.2599(3) 0.025(2) Uani 1 1 d . . .
O9 O 0.9791(6) 0.7043(6) 0.1662(3) 0.028(3) Uani 1 1 d . . .
O10 O 0.8685(6) 0.6113(6) 0.1825(3) 0.028(3) Uani 1 1 d . . .
C1 C 1.4028(8) 1.1644(8) 0.2766(4) 0.018(3) Uani 1 1 d . . .
C1P C 0.8515(8) 0.8159(9) 0.1359(4) 0.021(3) Uani 1 1 d . . .
C2 C 1.4775(8) 1.2067(8) 0.2994(5) 0.026(4) Uani 1 1 d . . .
C2P C 0.8896(8) 0.8985(8) 0.1220(5) 0.022(4) Uani 1 1 d . . .
H2PA H 0.8742 0.9265 0.1400 0.034 Uiso 1 1 calc GR . .
H2PB H 0.8746 0.9009 0.0938 0.034 Uiso 1 1 calc GR . .
H2PC H 0.9443 0.9206 0.1233 0.034 Uiso 1 1 calc GR . .
C3 C 1.5294(10) 1.2717(11) 0.2711(6) 0.057(6) Uani 1 1 d . . .
H3A H 1.5437 1.2518 0.2477 0.085 Uiso 1 1 calc GR . .
H3B H 1.5746 1.3074 0.2861 0.085 Uiso 1 1 calc GR . .
H3C H 1.5029 1.2973 0.2613 0.085 Uiso 1 1 calc GR . .
C3P C 0.7672(8) 0.7805(9) 0.1304(4) 0.024(4) Uani 1 1 d . . .
H3PA H 0.7420 0.7303 0.1427 0.037 Uiso 1 1 calc GR . .
H3PB H 0.7553 0.7763 0.1012 0.037 Uiso 1 1 calc GR . .
H3PC H 0.7499 0.8118 0.1437 0.037 Uiso 1 1 calc GR . .
C4 C 1.4668(11) 1.2407(12) 0.3378(6) 0.052(6) Uani 1 1 d . . .
H4A H 1.4500 1.2762 0.3307 0.078 Uiso 1 1 calc GR . .
H4B H 1.5146 1.2671 0.3527 0.078 Uiso 1 1 calc GR . .
H4C H 1.4290 1.2007 0.3552 0.078 Uiso 1 1 calc GR . .
C4P C 0.8817(10) 0.7729(9) 0.1124(5) 0.029(4) Uani 1 1 d . . .
H4PA H 0.9361 0.7970 0.1166 0.044 Uiso 1 1 calc GR . .
H4PB H 0.8710 0.7731 0.0833 0.044 Uiso 1 1 calc GR . .
H4PC H 0.8574 0.7210 0.1224 0.044 Uiso 1 1 calc GR . .
C5 C 1.5110(12) 1.1600(11) 0.3084(8) 0.066(7) Uani 1 1 d . . .
H5A H 1.4784 1.1198 0.3273 0.099 Uiso 1 1 calc GR . .
H5B H 1.5605 1.1910 0.3210 0.099 Uiso 1 1 calc GR . .
H5C H 1.5165 1.1380 0.2830 0.099 Uiso 1 1 calc GR . .
C5P C 0.9327(8) 0.8177(8) 0.3628(4) 0.015(3) Uani 1 1 d . . .
C6 C 1.2533(9) 0.8836(8) 0.3262(5) 0.023(3) Uani 1 1 d . . .
C6P C 0.9086(9) 0.8625(9) 0.3895(4) 0.025(4) Uani 1 1 d . . .
H6PA H 0.9368 0.9156 0.3817 0.037 Uiso 1 1 calc GR . .
H6PB H 0.9187 0.8572 0.4182 0.037 Uiso 1 1 calc GR . .
H6PC H 0.8546 0.8434 0.3858 0.037 Uiso 1 1 calc GR . .
C7 C 1.2863(8) 0.8888(8) 0.3683(5) 0.021(3) Uani 1 1 d . . .
C7P C 0.8897(9) 0.7347(8) 0.3766(5) 0.025(4) Uani 1 1 d . . .
H7PA H 0.8355 0.7151 0.3741 0.037 Uiso 1 1 calc GR . .
H7PB H 0.9021 0.7312 0.4051 0.037 Uiso 1 1 calc GR . .
H7PC H 0.9043 0.7050 0.3593 0.037 Uiso 1 1 calc GR . .
C8 C 1.2351(9) 0.8993(10) 0.3989(5) 0.034(4) Uani 1 1 d . . .
H8A H 1.2323 0.9441 0.3915 0.052 Uiso 1 1 calc GR . .
H8B H 1.2558 0.9054 0.4265 0.052 Uiso 1 1 calc GR . .
H8C H 1.1846 0.8550 0.3982 0.052 Uiso 1 1 calc GR . .
C8P C 1.0165(8) 0.8488(9) 0.3666(4) 0.022(3) Uani 1 1 d . . .
H8PA H 1.0305 0.8156 0.3524 0.033 Uiso 1 1 calc GR . .
H8PB H 1.0300 0.8518 0.3956 0.033 Uiso 1 1 calc GR . .
H8PC H 1.0433 0.8991 0.3545 0.033 Uiso 1 1 calc GR . .
C9 C 1.3638(9) 0.9565(10) 0.3727(5) 0.035(4) Uani 1 1 d . . .
H9A H 1.3980 0.9528 0.3532 0.053 Uiso 1 1 calc GR . .
H9B H 1.3822 0.9584 0.4006 0.053 Uiso 1 1 calc GR . .
H9C H 1.3616 1.0023 0.3673 0.053 Uiso 1 1 calc GR . .
C10 C 1.2885(10) 0.8184(10) 0.3772(5) 0.038(4) Uani 1 1 d . . .
H10A H 1.2379 0.7748 0.3742 0.057 Uiso 1 1 calc GR . .
H10B H 1.3063 0.8203 0.4052 0.057 Uiso 1 1 calc GR . .
H10C H 1.3227 0.8141 0.3579 0.057 Uiso 1 1 calc GR . .
C11 C 1.2725(9) 0.8954(9) 0.2066(4) 0.020(3) Uani 1 1 d . . .
C12 C 1.2837(9) 0.8327(10) 0.1889(5) 0.029(4) Uani 1 1 d . . .
C13 C 1.2129(9) 0.7752(9) 0.1677(5) 0.034(4) Uani 1 1 d . . .
H13A H 1.1727 0.7498 0.1879 0.051 Uiso 1 1 calc GR . .
H13B H 1.2220 0.7380 0.1541 0.051 Uiso 1 1 calc GR . .
H13C H 1.1978 0.8002 0.1474 0.051 Uiso 1 1 calc GR . .
C14 C 1.3013(11) 0.7969(11) 0.2254(6) 0.045(5) Uani 1 1 d . . .
H14A H 1.3456 0.8356 0.2399 0.068 Uiso 1 1 calc GR . .
H14B H 1.3114 0.7578 0.2155 0.068 Uiso 1 1 calc GR . .
H14C H 1.2582 0.7746 0.2440 0.068 Uiso 1 1 calc GR . .
C15 C 1.3516(9) 0.8652(9) 0.1595(6) 0.036(5) Uani 1 1 d . . .
H15A H 1.3397 0.8843 0.1348 0.054 Uiso 1 1 calc GR . .
H15B H 1.3627 0.8256 0.1519 0.054 Uiso 1 1 calc GR . .
H15C H 1.3955 0.9063 0.1730 0.054 Uiso 1 1 calc GR . .
C16 C 1.0435(8) 0.6544(8) 0.2687(4) 0.019(3) Uani 1 1 d . . .
C17 C 1.0410(9) 0.5812(8) 0.2823(5) 0.028(4) Uani 1 1 d . . .
C18 C 0.9863(11) 0.5517(10) 0.3183(5) 0.041(5) Uani 1 1 d . . .
H18A H 1.0044 0.5896 0.3401 0.061 Uiso 1 1 calc GR . .
H18B H 0.9829 0.5054 0.3287 0.061 Uiso 1 1 calc GR . .
H18C H 0.9365 0.5413 0.3093 0.061 Uiso 1 1 calc GR . .
C19 C 1.0078(12) 0.5249(10) 0.2470(6) 0.045(5) Uani 1 1 d . . .
H19A H 0.9578 0.5169 0.2401 0.068 Uiso 1 1 calc GR . .
H19B H 1.0036 0.4771 0.2551 0.068 Uiso 1 1 calc GR . .
H19C H 1.0407 0.5449 0.2230 0.068 Uiso 1 1 calc GR . .
C20 C 1.1176(9) 0.5942(10) 0.2945(6) 0.041(5) Uani 1 1 d . . .
H20A H 1.1519 0.6144 0.2712 0.062 Uiso 1 1 calc GR . .
H20B H 1.1133 0.5466 0.3032 0.062 Uiso 1 1 calc GR . .
H20C H 1.1373 0.6303 0.3172 0.062 Uiso 1 1 calc GR . .
C21 C 0.9243(9) 0.6394(9) 0.1593(5) 0.026(4) Uani 1 1 d . . .
C22 C 0.9262(10) 0.5940(9) 0.1223(5) 0.038(4) Uani 1 1 d . . .
C23 C 0.8542(12) 0.5707(13) 0.0963(6) 0.063(7) Uani 1 1 d . . .
H23A H 0.8097 0.5454 0.1139 0.095 Uiso 1 1 calc GR . .
H23B H 0.8508 0.5363 0.0746 0.095 Uiso 1 1 calc GR . .
H23C H 0.8568 0.6156 0.0842 0.095 Uiso 1 1 calc GR . .
C24 C 0.9939(12) 0.6368(12) 0.0971(7) 0.071(8) Uani 1 1 d . . .
H24A H 0.9969 0.6836 0.0880 0.107 Uiso 1 1 calc GR . .
H24B H 0.9915 0.6068 0.0733 0.107 Uiso 1 1 calc GR . .
H24C H 1.0386 0.6486 0.1134 0.107 Uiso 1 1 calc GR . .
C25 C 0.9174(15) 0.5214(12) 0.1396(7) 0.071(7) Uani 1 1 d . U .
H25A H 0.9656 0.5309 0.1509 0.107 Uiso 1 1 calc GR . .
H25B H 0.9018 0.4838 0.1178 0.107 Uiso 1 1 calc GR . .
H25C H 0.8793 0.5027 0.1612 0.107 Uiso 1 1 calc GR . .
Cu2 Cu 0.6667 0.3333 0.13262(11) 0.0290(8) Uani 1 3 d S T P
N1 N 0.7556(8) 0.3277(8) 0.1522(4) 0.037(4) Uani 1 1 d . . .
N2 N 0.6667 0.3333 0.0714(9) 0.039(7) Uani 1 3 d S T P
C1N C 0.8054(10) 0.3231(10) 0.1611(5) 0.031(4) Uani 1 1 d . . .
C2N C 0.8704(10) 0.3163(11) 0.1746(5) 0.040(5) Uani 1 1 d . . .
H2NA H 0.9136 0.3468 0.1569 0.060 Uiso 1 1 calc GR . .
H2NB H 0.8576 0.2635 0.1731 0.060 Uiso 1 1 calc GR . .
H2NC H 0.8832 0.3339 0.2029 0.060 Uiso 1 1 calc GR . .
C3N C 0.6667 0.3333 0.0358(10) 0.032(7) Uani 1 3 d S T P
C4N C 0.6667 0.3333 -0.0077(10) 0.056(10) Uani 1 3 d S T P
H4NA H 0.6937 0.3085 -0.0176 0.084 Uiso 0.3333 1 calc GR . .
H4NB H 0.6915 0.3853 -0.0176 0.084 Uiso 0.3333 1 calc GR . .
H4NC H 0.6147 0.3063 -0.0176 0.084 Uiso 0.3333 1 calc GR . .

loop_
_atom_site_aniso_label
_atom_site_aniso_U_11
_atom_site_aniso_U_22
_atom_site_aniso_U_33
_atom_site_aniso_U_23
_atom_site_aniso_U_13
_atom_site_aniso_U_12
Dy1 0.0133(3) 0.0134(3) 0.0163(3) 0.0005(3) 0.0021(3) 0.0069(3)
Dy2 0.0118(3) 0.0116(3) 0.0148(3) 0.0004(3) 0.0011(3) 0.0061(3)
Dy3 0.0140(4) 0.0125(3) 0.0183(3) -0.0019(3) 0.0012(3) 0.0064(3)
Cu1 0.0140(9) 0.0135(9) 0.0241(10) 0.0008(7) -0.0012(8) 0.0069(8)
P1 0.017(2) 0.016(2) 0.0138(19) -0.0017(15) -0.0012(15) 0.0080(17)
P2 0.0123(18) 0.0139(19) 0.0170(19) 0.0009(15) -0.0005(15) 0.0071(16)
O1 0.015(6) 0.017(6) 0.031(6) 0.004(5) 0.007(5) 0.004(5)
O1OH 0.009(5) 0.022(6) 0.024(6) 0.006(5) 0.001(4) 0.009(5)
O1P 0.023(6) 0.020(6) 0.011(5) -0.004(4) 0.000(4) 0.011(5)
O2 0.016(5) 0.020(6) 0.027(6) 0.004(5) 0.007(5) 0.010(5)
O2OH 0.010(5) 0.009(5) 0.024(6) -0.004(4) 0.004(4) 0.003(4)
O2P 0.018(5) 0.018(5) 0.013(5) 0.000(4) -0.002(4) 0.007(5)
O3 0.022(6) 0.020(6) 0.029(6) 0.002(5) -0.001(5) 0.013(5)
O3OH 0.009(5) 0.009(5) 0.019(9) 0.000 0.000 0.004(3)
O3P 0.011(5) 0.016(5) 0.017(5) -0.001(4) 0.000(4) 0.005(4)
O4 0.017(6) 0.015(6) 0.036(7) 0.004(5) -0.002(5) 0.004(5)
O4P 0.011(5) 0.012(5) 0.013(5) 0.000(4) 0.002(4) 0.004(4)
O5 0.026(6) 0.027(6) 0.018(6) 0.000(5) 0.002(5) 0.017(5)
O5P 0.019(5) 0.014(5) 0.022(5) 0.000(4) -0.002(4) 0.010(4)
O6 0.019(6) 0.020(6) 0.026(6) -0.002(5) 0.001(5) 0.012(5)
O6P 0.013(5) 0.012(5) 0.012(5) -0.001(4) -0.004(4) 0.007(4)
O7 0.022(6) 0.022(6) 0.042(7) -0.006(5) -0.006(5) 0.013(5)
O8 0.015(6) 0.017(6) 0.043(7) 0.003(5) -0.001(5) 0.009(5)
O9 0.021(6) 0.032(7) 0.030(6) -0.005(5) 0.010(5) 0.014(5)
O10 0.019(6) 0.025(6) 0.033(7) -0.007(5) 0.005(5) 0.007(5)
C1 0.024(8) 0.018(8) 0.018(8) -0.008(6) -0.014(6) 0.015(7)
C1P 0.019(8) 0.031(9) 0.011(7) 0.001(6) -0.002(6) 0.011(7)
C2 0.018(8) 0.014(8) 0.050(11) 0.004(7) 0.001(7) 0.011(7)
C2P 0.017(8) 0.023(9) 0.025(8) -0.001(7) -0.005(7) 0.009(7)
C3 0.024(10) 0.053(14) 0.065(14) 0.010(11) 0.003(10) -0.002(10)
C3P 0.026(9) 0.025(9) 0.013(8) -0.001(6) -0.003(6) 0.006(7)
C4 0.035(11) 0.080(16) 0.041(12) -0.026(11) -0.015(9) 0.029(11)
C4P 0.050(11) 0.031(10) 0.015(8) -0.003(7) -0.003(7) 0.026(9)
C5 0.058(14) 0.026(11) 0.104(19) -0.010(11) -0.048(14) 0.013(10)
C5P 0.018(8) 0.020(8) 0.014(7) -0.002(6) -0.001(6) 0.015(7)
C6 0.025(9) 0.022(9) 0.028(9) 0.009(7) 0.010(7) 0.017(8)
C6P 0.038(10) 0.037(10) 0.016(8) 0.004(7) 0.007(7) 0.031(8)
C7 0.018(8) 0.027(9) 0.026(8) 0.002(7) -0.002(6) 0.017(7)
C7P 0.030(9) 0.024(9) 0.024(8) 0.010(7) 0.006(7) 0.017(8)
C8 0.026(9) 0.041(11) 0.029(9) -0.005(8) -0.007(7) 0.011(8)
C8P 0.020(8) 0.032(9) 0.018(8) -0.002(7) 0.001(6) 0.016(7)
C9 0.025(9) 0.052(12) 0.025(9) 0.000(8) -0.004(7) 0.017(9)
C10 0.037(11) 0.051(12) 0.032(10) 0.010(9) -0.003(8) 0.028(10)
C11 0.020(9) 0.028(9) 0.011(7) 0.000(6) -0.001(6) 0.012(7)
C12 0.024(9) 0.040(10) 0.030(9) -0.009(8) -0.002(7) 0.021(8)
C13 0.034(10) 0.034(10) 0.033(10) -0.014(8) -0.004(8) 0.015(8)
C14 0.044(12) 0.049(12) 0.061(14) -0.004(10) -0.005(10) 0.037(11)
C15 0.018(9) 0.031(10) 0.050(11) -0.014(9) 0.014(8) 0.005(8)
C16 0.019(8) 0.021(8) 0.021(8) -0.004(6) 0.003(6) 0.012(7)
C17 0.031(10) 0.013(8) 0.041(10) 0.004(7) 0.006(8) 0.011(7)
C18 0.047(12) 0.032(10) 0.037(11) 0.005(8) 0.000(9) 0.015(9)
C19 0.064(14) 0.028(10) 0.051(12) -0.004(9) 0.010(10) 0.030(10)
C20 0.021(9) 0.045(11) 0.067(13) 0.025(10) 0.010(9) 0.024(9)
C21 0.027(9) 0.032(10) 0.028(9) -0.006(7) 0.004(7) 0.022(8)
C22 0.044(11) 0.025(9) 0.040(11) -0.002(8) 0.017(9) 0.014(9)
C23 0.051(14) 0.078(17) 0.045(13) -0.029(12) -0.012(11) 0.021(13)
C24 0.059(15) 0.059(15) 0.061(15) -0.028(12) 0.034(12) 0.004(12)
C25 0.123(18) 0.048(12) 0.066(14) -0.018(11) 0.002(13) 0.060(13)
Cu2 0.0246(11) 0.0246(11) 0.038(2) 0.000 0.000 0.0123(6)
N1 0.032(9) 0.037(9) 0.042(9) 0.001(7) 0.001(7) 0.018(7)
N2 0.027(9) 0.027(9) 0.06(2) 0.000 0.000 0.013(4)
C1N 0.026(10) 0.036(10) 0.028(9) 0.003(8) 0.001(8) 0.012(8)
C2N 0.029(10) 0.055(13) 0.034(10) 0.013(9) -0.002(8) 0.021(10)
C3N 0.031(11) 0.031(11) 0.034(18) 0.000 0.000 0.015(5)
C4N 0.065(16) 0.065(16) 0.04(2) 0.000 0.000 0.032(8)

loop_
_atom_type_symbol
_atom_type_description
_atom_type_scat_dispersion_real
_atom_type_scat_dispersion_imag
_atom_type_scat_source
C C 0.0033 0.0016 'International Tables Vol C Tables 4.2.6.8 and 6.1.1.4'
H H 0.0000 0.0000 'International Tables Vol C Tables 4.2.6.8 and 6.1.1.4'
Cu Cu 0.3201 1.2651 'International Tables Vol C Tables 4.2.6.8 and 6.1.1.4'
Dy Dy -0.1892 4.4098 'International Tables Vol C Tables 4.2.6.8 and 6.1.1.4'
N N 0.0061 0.0033 'International Tables Vol C Tables 4.2.6.8 and 6.1.1.4'
O O 0.0106 0.0060 'International Tables Vol C Tables 4.2.6.8 and 6.1.1.4'
P P 0.1023 0.0942 'International Tables Vol C Tables 4.2.6.8 and 6.1.1.4'

loop_
_geom_angle_atom_site_label_1
_geom_angle_atom_site_label_2
_geom_angle_atom_site_label_3
_geom_angle
_geom_angle_site_symmetry_1
_geom_angle_site_symmetry_3
Cu1 Dy1 Dy2 54.73(3) . .
P1 Dy1 Dy2 59.83(7) 2_765 .
P1 Dy1 Cu1 105.85(8) 2_765 .
O1OH Dy1 Dy2 33.3(2) . .
O1OH Dy1 Cu1 33.4(2) . .
O1OH Dy1 P1 93.2(2) . 2_765
O1OH Dy1 O3P 66.1(3) . 2_765
O1OH Dy1 C11 97.5(4) . .
O2 Dy1 Dy2 150.3(2) . .
O2 Dy1 Cu1 145.9(2) . .
O2 Dy1 P1 108.3(3) . 2_765
O2 Dy1 O1OH 143.0(3) . .
O2 Dy1 O2P 79.7(3) . 2_765
O2 Dy1 O3P 136.9(3) . 2_765
O2 Dy1 O5 81.9(3) . .
O2 Dy1 O6 133.2(3) . .
O2 Dy1 C11 107.4(4) . .
O2P Dy1 Dy2 86.8(2) 2_765 .
O2P Dy1 Cu1 134.3(2) 2_765 .
O2P Dy1 P1 28.8(2) 2_765 2_765
O2P Dy1 O1OH 119.3(3) 2_765 .
O2P Dy1 O3P 58.0(3) 2_765 2_765
O2P Dy1 C11 106.3(4) 2_765 .
O3 Dy1 Dy2 109.0(3) . .
O3 Dy1 Cu1 62.9(3) . .
O3 Dy1 P1 168.4(3) . 2_765
O3 Dy1 O1OH 75.7(3) . .
O3 Dy1 O2 83.1(4) . .
O3 Dy1 O2P 162.7(3) . 2_765
O3 Dy1 O3P 139.2(3) . 2_765
O3 Dy1 O5 84.1(3) . .
O3 Dy1 O6 79.5(3) . .
O3 Dy1 C11 78.2(4) . .
O3P Dy1 Dy2 33.5(2) 2_765 .
O3P Dy1 Cu1 77.1(2) 2_765 .
O3P Dy1 P1 29.2(2) 2_765 2_765
O3P Dy1 C11 92.7(4) 2_765 .
O5 Dy1 Dy2 125.3(2) . .
O5 Dy1 Cu1 91.6(3) . .
O5 Dy1 P1 99.8(2) . 2_765
O5 Dy1 O1OH 124.7(3) . .
O5 Dy1 O2P 92.6(3) . 2_765
O5 Dy1 O3P 105.7(3) . 2_765
O5 Dy1 C11 27.3(4) . .
O5P Dy1 Dy2 73.0(2) 2_765 .
O5P Dy1 Cu1 99.3(2) 2_765 .
O5P Dy1 P1 91.4(2) 2_765 2_765
O5P Dy1 O1OH 68.6(3) 2_765 .
O5P Dy1 O2 80.8(3) 2_765 .
O5P Dy1 O2P 90.2(3) 2_765 2_765
O5P Dy1 O3 87.8(3) 2_765 .
O5P Dy1 O3P 91.2(3) 2_765 2_765
O5P Dy1 O5 161.7(3) 2_765 .
O5P Dy1 O6 140.7(3) 2_765 .
O5P Dy1 C11 162.5(4) 2_765 .
O6 Dy1 Dy2 76.4(2) . .
O6 Dy1 Cu1 42.0(2) . .
O6 Dy1 P1 93.9(2) . 2_765
O6 Dy1 O1OH 72.3(3) . .
O6 Dy1 O2P 112.1(3) . 2_765
O6 Dy1 O3P 75.8(3) . 2_765
O6 Dy1 O5 53.4(3) . .
O6 Dy1 C11 26.4(4) . .
C11 Dy1 Dy2 101.6(3) . .
C11 Dy1 Cu1 65.1(3) . .
C11 Dy1 P1 100.2(3) . 2_765
Dy3 Dy2 Dy2 99.69(3) . 3_675
Cu1 Dy2 Dy2 157.23(4) . 3_675
Cu1 Dy2 Dy3 63.72(3) . .
P2 Dy2 Dy2 64.29(7) . 3_675
P2 Dy2 Dy3 63.73(7) . .
P2 Dy2 Cu1 93.49(7) . .
O1OH Dy2 Dy2 150.7(2) . 3_675
O1OH Dy2 Dy3 95.6(2) . .
O1OH Dy2 Cu1 32.9(3) . .
O1OH Dy2 P2 101.4(2) . .
O1OH Dy2 O1P 135.3(3) . .
O1OH Dy2 O2OH 66.5(3) . .
O1OH Dy2 O3OH 142.8(3) . .
O1OH Dy2 O4P 88.0(3) . .
O1OH Dy2 O6P 117.8(3) . .
O1OH Dy2 O6P 76.2(3) . 2_765
O1P Dy2 Dy2 71.8(2) . 3_675
O1P Dy2 Dy3 48.6(2) . .
O1P Dy2 Cu1 103.5(2) . .
O1P Dy2 P2 86.5(2) . .
O1P Dy2 O2OH 69.1(3) . .
O1P Dy2 O3OH 76.2(4) . .
O1P Dy2 O4P 77.2(3) . .
O1P Dy2 O6P 91.0(3) . .
O1P Dy2 O6P 146.9(3) . 2_765
O2OH Dy2 Dy2 136.5(2) . 3_675
O2OH Dy2 Dy3 38.6(2) . .
O2OH Dy2 Cu1 34.6(2) . .
O2OH Dy2 P2 94.8(2) . .
O2OH Dy2 O6P 124.4(3) . .
O2OH Dy2 O6P 142.2(3) . 2_765
O3OH Dy2 Dy2 35.56(18) . 3_675
O3OH Dy2 Dy3 121.33(17) . .
O3OH Dy2 Cu1 166.8(2) . .
O3OH Dy2 P2 99.6(2) . .
O3OH Dy2 O2OH 141.3(4) . .
O3OH Dy2 O4P 123.6(2) . .
O3OH Dy2 O6P 71.4(3) . .
O3OH Dy2 O6P 70.7(3) . 2_765
O3P Dy2 Dy2 121.4(2) 2_765 3_675
O3P Dy2 Dy3 114.4(2) 2_765 .
O3P Dy2 Cu1 80.9(2) 2_765 .
O3P Dy2 P2 174.2(2) 2_765 .
O3P Dy2 O1OH 73.1(3) 2_765 .
O3P Dy2 O1P 96.1(3) 2_765 .
O3P Dy2 O2OH 81.4(3) 2_765 .
O3P Dy2 O3OH 86.0(3) 2_765 .
O3P Dy2 O4P 145.7(3) 2_765 .
O3P Dy2 O6P 154.0(3) 2_765 .
O3P Dy2 O6P 82.7(3) 2_765 2_765
O4P Dy2 Dy2 88.9(2) . 3_675
O4P Dy2 Dy3 37.8(2) . .
O4P Dy2 Cu1 68.4(2) . .
O4P Dy2 P2 30.1(2) . .
O4P Dy2 O2OH 64.6(3) . .
O4P Dy2 O6P 121.0(3) . 2_765
O4P Dy2 O6P 60.3(3) . .
O6P Dy2 Dy2 80.6(2) 2_765 3_675
O6P Dy2 Dy2 38.4(2) . 3_675
O6P Dy2 Dy3 89.0(2) . .
O6P Dy2 Dy3 158.4(2) 2_765 .
O6P Dy2 Cu1 121.7(2) . .
O6P Dy2 Cu1 108.9(2) 2_765 .
O6P Dy2 P2 98.0(2) 2_765 .
O6P Dy2 P2 30.6(2) . .
O6P Dy2 O6P 77.8(4) . 2_765
P1 Dy3 Dy2 63.03(7) . .
O1 Dy3 Dy2 120.7(3) . .
O1 Dy3 P1 103.0(3) . .
O1 Dy3 O1P 126.6(3) . .
O1 Dy3 O2OH 143.5(4) . .
O1 Dy3 O2P 78.2(4) . .
O1 Dy3 O4P 83.1(3) . .
O1 Dy3 O8 81.6(4) . .
O1 Dy3 O9 136.4(4) . .
O1 Dy3 O10 82.3(4) . .
O1 Dy3 C21 109.0(4) . .
O1P Dy3 Dy2 39.90(19) . .
O1P Dy3 P1 28.7(2) . .
O2OH Dy3 Dy2 40.3(2) . .
O2OH Dy3 P1 92.3(2) . .
O2OH Dy3 O1P 63.6(3) . .
O2OH Dy3 O2P 119.9(3) . .
O2OH Dy3 O9 75.2(3) . .
O2OH Dy3 O10 129.2(3) . .
O2OH Dy3 C21 102.1(4) . .
O2P Dy3 Dy2 86.5(2) . .
O2P Dy3 P1 27.7(2) . .
O2P Dy3 O1P 56.4(3) . .
O2P Dy3 C21 92.1(4) . .
O4P Dy3 Dy2 39.2(2) . .
O4P Dy3 P1 79.9(2) . .
O4P Dy3 O1P 70.7(3) . .
O4P Dy3 O2OH 67.0(3) . .
O4P Dy3 O2P 89.1(3) . .
O4P Dy3 O9 140.4(3) . .
O4P Dy3 O10 163.7(3) . .
O4P Dy3 C21 167.8(4) . .
O8 Dy3 Dy2 110.1(3) . .
O8 Dy3 P1 173.0(3) . .
O8 Dy3 O1P 144.5(3) . .
O8 Dy3 O2OH 80.9(3) . .
O8 Dy3 O2P 158.6(3) . .
O8 Dy3 O4P 95.6(4) . .
O8 Dy3 O9 89.8(4) . .
O8 Dy3 O10 89.6(4) . .
O8 Dy3 C21 87.7(4) . .
O9 Dy3 Dy2 102.5(3) . .
O9 Dy3 P1 90.3(3) . .
O9 Dy3 O1P 82.4(3) . .
O9 Dy3 O2P 99.9(3) . .
O9 Dy3 O10 54.8(4) . .
O9 Dy3 C21 27.6(4) . .
O10 Dy3 Dy2 150.8(3) . .
O10 Dy3 P1 96.2(3) . .
O10 Dy3 O1P 112.9(3) . .
O10 Dy3 O2P 80.8(3) . .
O10 Dy3 C21 27.3(4) . .
C21 Dy3 Dy2 128.8(4) . .
C21 Dy3 P1 95.6(3) . .
C21 Dy3 O1P 100.0(4) . .
Dy2 Cu1 Dy1 69.89(4) . .
O1OH Cu1 Dy1 44.6(3) . .
O1OH Cu1 Dy2 40.3(3) . .
O1OH Cu1 O2OH 83.0(4) . .
O1OH Cu1 O4 89.8(4) . .
O1OH Cu1 O6 84.2(4) . .
O2OH Cu1 Dy1 93.9(3) . .
O2OH Cu1 Dy2 44.1(3) . .
O2OH Cu1 O6 81.2(4) . .
O4 Cu1 Dy1 84.1(3) . .
O4 Cu1 Dy2 127.8(3) . .
O4 Cu1 O2OH 171.4(4) . .
O4 Cu1 O6 102.8(4) . .
O6 Cu1 Dy1 43.7(2) . .
O6 Cu1 Dy2 88.9(2) . .
O7 Cu1 Dy1 142.7(3) . .
O7 Cu1 Dy2 139.6(3) . .
O7 Cu1 O1OH 171.3(5) . .
O7 Cu1 O2OH 99.6(4) . .
O7 Cu1 O4 86.9(4) . .
O7 Cu1 O6 104.4(4) . .
Dy1 P1 Dy3 85.56(9) 3_675 .
O1P P1 Dy1 127.2(4) . 3_675
O1P P1 Dy3 60.6(4) . .
O1P P1 C1P 111.9(6) . .
O2P P1 Dy1 50.3(4) . 3_675
O2P P1 Dy3 48.1(4) . .
O2P P1 O1P 108.6(6) . .
O2P P1 C1P 109.7(6) . .
O3P P1 Dy1 54.8(4) . 3_675
O3P P1 Dy3 126.3(4) . .
O3P P1 O1P 113.2(5) . .
O3P P1 O2P 105.1(6) . .
O3P P1 C1P 108.1(6) . .
C1P P1 Dy1 120.7(5) . 3_675
C1P P1 Dy3 124.0(5) . .
O4P P2 Dy2 51.0(3) . .
O4P P2 O6P 103.2(5) . .
O4P P2 C5P 106.6(6) . .
O5P P2 Dy2 136.7(4) . .
O5P P2 O4P 114.0(5) . .
O5P P2 O6P 112.3(5) . .
O5P P2 C5P 108.3(6) . .
O6P P2 Dy2 52.9(3) . .
O6P P2 C5P 112.3(6) . .
C5P P2 Dy2 114.9(5) . .
C1 O1 Dy3 148.8(10) 3_675 .
Dy2 O1OH Dy1 110.6(4) . .
Cu1 O1OH Dy1 102.0(4) . .
Cu1 O1OH Dy2 106.8(4) . .
Dy2 O1P Dy3 91.5(3) . .
P1 O1P Dy2 135.3(5) . .
P1 O1P Dy3 90.6(4) . .
C1 O2 Dy1 132.9(9) . .
Dy3 O2OH Dy2 101.1(3) . .
Cu1 O2OH Dy2 101.3(4) . .
Cu1 O2OH Dy3 120.5(4) . .
Dy1 O2P Dy3 122.2(4) 3_675 .
P1 O2P Dy1 100.9(5) . 3_675
P1 O2P Dy3 104.1(5) . .
C6 O3 Dy1 137.4(10) . .
Dy2 O3OH Dy2 108.9(4) 2_765 3_675
Dy2 O3OH Dy2 108.9(4) . 3_675
Dy2 O3OH Dy2 108.9(4) . 2_765
Dy2 O3P Dy1 108.5(4) 3_675 3_675
P1 O3P Dy1 96.0(5) . 3_675
P1 O3P Dy2 139.0(6) . 3_675
C6 O4 Cu1 123.8(10) . .
Dy3 O4P Dy2 103.0(3) . .
P2 O4P Dy2 98.8(4) . .
P2 O4P Dy3 135.8(5) . .
C11 O5 Dy1 91.1(9) . .
P2 O5P Dy1 133.9(6) . 3_675
Cu1 O6 Dy1 94.3(4) . .
C11 O6 Dy1 93.8(9) . .
C11 O6 Cu1 144.3(10) . .
Dy2 O6P Dy2 104.0(3) . 3_675
P2 O6P Dy2 96.5(4) . .
P2 O6P Dy2 135.1(5) . 3_675
C16 O7 Cu1 124.5(10) . .
C16 O8 Dy3 145.5(10) . .
C21 O9 Dy3 92.3(9) . .
C21 O10 Dy3 91.9(9) . .
O1 C1 C2 117.6(12) 2_765 .
O2 C1 O1 123.0(13) . 2_765
O2 C1 C2 119.2(12) . .
C2P C1P P1 107.5(10) . .
C3P C1P P1 108.5(10) . .
C3P C1P C2P 109.0(12) . .
C3P C1P C4P 111.2(13) . .
C4P C1P P1 109.4(10) . .
C4P C1P C2P 111.1(12) . .
C1 C2 C3 105.2(14) . .
C4 C2 C1 109.6(13) . .
C4 C2 C3 107.5(15) . .
C5 C2 C1 113.1(13) . .
C5 C2 C3 110.0(16) . .
C5 C2 C4 111.1(17) . .
C6P C5P P2 110.1(9) . .
C6P C5P C7P 108.7(12) . .
C7P C5P P2 107.2(10) . .
C8P C5P P2 110.7(10) . .
C8P C5P C6P 110.0(12) . .
C8P C5P C7P 110.1(12) . .
O3 C6 O4 125.4(15) . .
O3 C6 C7 118.7(14) . .
O4 C6 C7 115.9(13) . .
C6 C7 C8 106.7(12) . .
C9 C7 C6 112.3(13) . .
C9 C7 C8 106.8(13) . .
C10 C7 C6 109.6(13) . .
C10 C7 C8 111.2(14) . .
C10 C7 C9 110.1(13) . .
O5 C11 Dy1 61.6(8) . .
O5 C11 C12 120.1(13) . .
O6 C11 Dy1 59.8(8) . .
O6 C11 O5 120.6(14) . .
O6 C11 C12 119.2(14) . .
C12 C11 Dy1 168.3(10) . .
C11 C12 C14 106.2(13) . .
C11 C12 C15 110.9(14) . .
C13 C12 C11 109.9(13) . .
C13 C12 C14 110.3(15) . .
C13 C12 C15 111.2(14) . .
C14 C12 C15 108.2(14) . .
O7 C16 C17 116.3(13) . .
O8 C16 O7 125.6(14) . .
O8 C16 C17 118.0(13) . .
C18 C17 C16 105.6(13) . .
C18 C17 C19 108.7(14) . .
C19 C17 C16 107.6(14) . .
C20 C17 C16 112.2(13) . .
C20 C17 C18 111.1(15) . .
C20 C17 C19 111.3(15) . .
O9 C21 Dy3 60.1(7) . .
O9 C21 C22 120.0(14) . .
O10 C21 Dy3 60.8(8) . .
O10 C21 O9 120.5(14) . .
O10 C21 C22 119.5(15) . .
C22 C21 Dy3 173.1(12) . .
C21 C22 C23 107.9(15) . .
C24 C22 C21 112.4(15) . .
C24 C22 C23 110.3(18) . .
C24 C22 C25 114.0(19) . .
C25 C22 C21 106.0(15) . .
C25 C22 C23 105.8(17) . .
N1 Cu2 N1 110.2(4) 3_665 2_655
N1 Cu2 N1 110.2(4) . 2_655
N1 Cu2 N1 110.2(4) . 3_665
N1 Cu2 N2 108.7(4) . .
N1 Cu2 N2 108.7(4) 2_655 .
N1 Cu2 N2 108.7(4) 3_665 .
C1N N1 Cu2 176.4(16) . .
C3N N2 Cu2 180.0 . .
N1 C1N C2N 177.8(19) . .
N2 C3N C4N 180.0 . .

loop_
_geom_bond_atom_site_label_1
_geom_bond_atom_site_label_2
_geom_bond_distance
_geom_bond_site_symmetry_2
Dy1 Dy2 3.9428(9) .
Dy1 Cu1 3.4553(18) .
Dy1 P1 3.113(4) 2_765
Dy1 O1OH 2.479(9) .
Dy1 O2 2.305(10) .
Dy1 O2P 2.440(10) 2_765
Dy1 O3 2.298(10) .
Dy1 O3P 2.558(9) 2_765
Dy1 O5 2.430(10) .
Dy1 O5P 2.257(9) 2_765
Dy1 O6 2.393(10) .
Dy1 C11 2.762(15) .
Dy2 Dy2 3.8835(11) 3_675
Dy2 Dy3 3.6943(9) .
Dy2 Cu1 3.4283(18) .
Dy2 P2 3.044(4) .
Dy2 O1OH 2.316(9) .
Dy2 O1P 2.370(9) .
Dy2 O2OH 2.433(9) .
Dy2 O3OH 2.387(5) .
Dy2 O3P 2.297(10) 2_765
Dy2 O4P 2.396(9) .
Dy2 O6P 2.486(9) 2_765
Dy2 O6P 2.444(9) .
Dy3 P1 3.183(4) .
Dy3 O1 2.260(10) .
Dy3 O1P 2.774(10) .
Dy3 O2OH 2.349(9) .
Dy3 O2P 2.444(10) .
Dy3 O4P 2.326(9) .
Dy3 O8 2.268(10) .
Dy3 O9 2.362(10) .
Dy3 O10 2.377(10) .
Dy3 C21 2.722(15) .
Cu1 O1OH 1.946(10) .
Cu1 O2OH 1.985(10) .
Cu1 O4 1.962(10) .
Cu1 O6 2.319(10) .
Cu1 O7 1.923(10) .
P1 Dy1 3.113(4) 3_675
P1 O1P 1.530(10) .
P1 O2P 1.528(10) .
P1 O3P 1.526(10) .
P1 C1P 1.826(14) .
P2 O4P 1.547(9) .
P2 O5P 1.502(10) .
P2 O6P 1.558(10) .
P2 C5P 1.828(14) .
O1 C1 1.270(16) 3_675
O2 C1 1.262(17) .
O2P Dy1 2.440(10) 3_675
O3 C6 1.246(17) .
O3OH Dy2 2.387(5) 2_765
O3OH Dy2 2.387(5) 3_675
O3P Dy1 2.558(9) 3_675
O3P Dy2 2.297(9) 3_675
O4 C6 1.273(18) .
O5 C11 1.267(18) .
O5P Dy1 2.257(9) 3_675
O6 C11 1.230(17) .
O6P Dy2 2.486(9) 3_675
O7 C16 1.257(17) .
O8 C16 1.240(17) .
O9 C21 1.262(18) .
O10 C21 1.250(18) .
C1 O1 1.270(16) 2_765
C1 C2 1.53(2) .
C1P C2P 1.54(2) .
C1P C3P 1.51(2) .
C1P C4P 1.52(2) .
C2 C3 1.53(2) .
C2 C4 1.50(2) .
C2 C5 1.46(2) .
C5P C6P 1.522(19) .
C5P C7P 1.54(2) .
C5P C8P 1.511(19) .
C6 C7 1.52(2) .
C7 C8 1.54(2) .
C7 C9 1.51(2) .
C7 C10 1.50(2) .
C11 C12 1.53(2) .
C12 C13 1.51(2) .
C12 C14 1.54(2) .
C12 C15 1.54(2) .
C16 C17 1.54(2) .
C17 C18 1.53(2) .
C17 C19 1.53(2) .
C17 C20 1.51(2) .
C21 C22 1.54(2) .
C22 C23 1.56(3) .
C22 C24 1.47(2) .
C22 C25 1.52(3) .
Cu2 N1 1.994(15) 2_655
Cu2 N1 1.994(15) .
Cu2 N1 1.994(15) 3_665
Cu2 N2 2.00(3) .
N1 C1N 1.11(2) .
N2 C3N 1.17(4) .
C1N C2N 1.48(2) .
C3N C4N 1.42(4) .

loop_
_geom_torsion_atom_site_label_1
_geom_torsion_atom_site_label_2
_geom_torsion_atom_site_label_3
_geom_torsion_atom_site_label_4
_geom_torsion
_geom_torsion_site_symmetry_1
_geom_torsion_site_symmetry_4
Dy1 P1 O1P Dy2 -35.4(10) 3_675 .
Dy1 P1 O1P Dy3 57.4(4) 3_675 .
Dy1 P1 O2P Dy3 -127.5(5) 3_675 .
Dy1 P1 O3P Dy2 127.4(9) 3_675 3_675
Dy1 P1 C1P C2P 120.6(9) 3_675 .
Dy1 P1 C1P C3P 2.8(13) 3_675 .
Dy1 P1 C1P C4P -118.6(10) 3_675 .
Dy1 O2 C1 O1 -18(2) . 2_765
Dy1 O2 C1 C2 157.1(10) . .
Dy1 O3 C6 O4 37(2) . .
Dy1 O3 C6 C7 -141.8(11) . .
Dy1 O5 C11 O6 10.6(14) . .
Dy1 O5 C11 C12 -166.7(12) . .
Dy1 O6 C11 O5 -10.8(14) . .
Dy1 O6 C11 C12 166.6(12) . .
Dy1 C11 C12 C13 119(5) . .
Dy1 C11 C12 C14 0(6) . .
Dy1 C11 C12 C15 -118(5) . .
Dy2 P2 O4P Dy3 -119.0(8) . .
Dy2 P2 O5P Dy1 -7.7(11) . 3_675
Dy2 P2 O6P Dy2 117.3(8) . 3_675
Dy2 P2 C5P C6P 108.5(10) . .
Dy2 P2 C5P C7P -133.5(8) . .
Dy2 P2 C5P C8P -13.4(11) . .
Dy3 P1 O1P Dy2 -92.7(7) . .
Dy3 P1 O2P Dy1 127.5(5) . 3_675
Dy3 P1 O3P Dy1 -50.5(5) . 3_675
Dy3 P1 O3P Dy2 76.8(9) . 3_675
Dy3 P1 C1P C2P -132.5(9) . .
Dy3 P1 C1P C3P 109.8(10) . .
Dy3 P1 C1P C4P -11.6(13) . .
Dy3 O8 C16 O7 13(3) . .
Dy3 O8 C16 C17 -166.1(13) . .
Dy3 O9 C21 O10 7.5(16) . .
Dy3 O9 C21 C22 -172.0(14) . .
Dy3 O10 C21 O9 -7.4(16) . .
Dy3 O10 C21 C22 172.1(14) . .
Cu1 O4 C6 O3 -13(2) . .
Cu1 O4 C6 C7 165.5(9) . .
Cu1 O6 C11 Dy1 -102.8(16) . .
Cu1 O6 C11 O5 -113.6(17) . .
Cu1 O6 C11 C12 64(2) . .
Cu1 O7 C16 O8 26(2) . .
Cu1 O7 C16 C17 -154.6(10) . .
O1 C1 C2 C3 -64.9(18) 2_765 .
O1 C1 C2 C4 50.4(19) 2_765 .
O1 C1 C2 C5 175.0(17) 2_765 .
O1P P1 O2P Dy1 123.4(5) . 3_675
O1P P1 O2P Dy3 -4.1(6) . .
O1P P1 O3P Dy1 -120.2(5) . 3_675
O1P P1 O3P Dy2 7.2(11) . 3_675
O1P P1 C1P C2P -64.0(11) . .
O1P P1 C1P C3P 178.3(10) . .
O1P P1 C1P C4P 56.8(12) . .
O2 C1 C2 C3 120.0(16) . .
O2 C1 C2 C4 -124.7(16) . .
O2 C1 C2 C5 0(2) . .
O2P P1 O1P Dy2 -89.2(8) . .
O2P P1 O1P Dy3 3.5(5) . .
O2P P1 O3P Dy1 -1.8(5) . 3_675
O2P P1 O3P Dy2 125.6(8) . 3_675
O2P P1 C1P C2P 175.4(9) . .
O2P P1 C1P C3P 57.7(12) . .
O2P P1 C1P C4P -63.8(12) . .
O3 C6 C7 C8 109.2(15) . .
O3 C6 C7 C9 -7.5(19) . .
O3 C6 C7 C10 -130.2(15) . .
O3P P1 O1P Dy2 27.1(10) . .
O3P P1 O1P Dy3 119.9(5) . .
O3P P1 O2P Dy1 1.9(6) . 3_675
O3P P1 O2P Dy3 -125.6(5) . .
O3P P1 C1P C2P 61.3(11) . .
O3P P1 C1P C3P -56.4(12) . .
O3P P1 C1P C4P -177.9(10) . .
O4 C6 C7 C8 -69.5(16) . .
O4 C6 C7 C9 173.8(13) . .
O4 C6 C7 C10 51.1(17) . .
O4P P2 O5P Dy1 -65.6(9) . 3_675
O4P P2 O6P Dy2 -9.3(5) . .
O4P P2 O6P Dy2 108.0(7) . 3_675
O4P P2 C5P C6P 162.7(10) . .
O4P P2 C5P C7P -79.3(10) . .
O4P P2 C5P C8P 40.8(11) . .
O5 C11 C12 C13 -145.9(14) . .
O5 C11 C12 C14 94.8(17) . .
O5 C11 C12 C15 -23(2) . .
O5P P2 O4P Dy2 131.6(5) . .
O5P P2 O4P Dy3 12.6(10) . .
O5P P2 O6P Dy2 -132.5(5) . .
O5P P2 O6P Dy2 -15.2(9) . 3_675
O5P P2 C5P C6P -74.2(11) . .
O5P P2 C5P C7P 43.8(10) . .
O5P P2 C5P C8P 163.9(9) . .
O6 C11 C12 C13 37(2) . .
O6 C11 C12 C14 -82.5(17) . .
O6 C11 C12 C15 160.1(14) . .
O6P P2 O4P Dy2 9.6(5) . .
O6P P2 O4P Dy3 -109.5(7) . .
O6P P2 O5P Dy1 51.3(9) . 3_675
O6P P2 C5P C6P 50.4(12) . .
O6P P2 C5P C7P 168.4(9) . .
O6P P2 C5P C8P -71.5(11) . .
O7 C16 C17 C18 125.1(15) . .
O7 C16 C17 C19 -119.0(15) . .
O7 C16 C17 C20 4(2) . .
O8 C16 C17 C18 -55.4(18) . .
O8 C16 C17 C19 60.6(18) . .
O8 C16 C17 C20 -176.6(15) . .
O9 C21 C22 C23 -125.3(17) . .
O9 C21 C22 C24 -3(3) . .
O9 C21 C22 C25 121.7(18) . .
O10 C21 C22 C23 55(2) . .
O10 C21 C22 C24 177.1(18) . .
O10 C21 C22 C25 -58(2) . .
C1P P1 O1P Dy2 149.6(8) . .
C1P P1 O1P Dy3 -117.7(6) . .
C1P P1 O2P Dy1 -114.1(6) . 3_675
C1P P1 O2P Dy3 118.4(6) . .
C1P P1 O3P Dy1 115.3(6) . 3_675
C1P P1 O3P Dy2 -117.4(9) . 3_675
C5P P2 O4P Dy2 -108.9(6) . .
C5P P2 O4P Dy3 132.1(8) . .
C5P P2 O5P Dy1 175.9(7) . 3_675
C5P P2 O6P Dy2 105.1(5) . .
C5P P2 O6P Dy2 -137.6(7) . 3_675
